data_7220835
loop_
_publ_author_name
'Wang, Xiuli'
'Liu, Danna'
'Lin, Hongyan'
'Liu, Guocheng'
'Han, Na'
'Luan, Jian'
'Chang, Zhihan'

_publ_section_title
;
 Application of flexible bis-pyrazine-bis-amide ligands to construct
 various polyoxometalate-based metal-organic complexes
;
_journal_name_full 'RSC Adv.'
_journal_paper_doi 10.1039/C5RA09529H
_journal_year 2015
_chemical_formula_sum 'C26 H37 Cu2 Mo12 N12 O48 P'
_chemical_formula_weight 2595.01
_chemical_name_systematic
; 
 ? 
;
_space_group_IT_number 2
_symmetry_cell_setting triclinic
_symmetry_space_group_name_Hall '-P 1'
_symmetry_space_group_name_H-M 'P -1'
_atom_sites_solution_hydrogens geom
_atom_sites_solution_primary direct
_atom_sites_solution_secondary difmap
_audit_creation_method SHELXL-97
_audit_update_record
;
2015-05-20 deposited with the CCDC.
2015-06-19 downloaded from the CCDC.
;
_cell_angle_alpha 64.013(2)
_cell_angle_beta 89.207(2)
_cell_angle_gamma 83.681(2)
_cell_formula_units_Z 1
_cell_length_a 11.4981(11)
_cell_length_b 11.7035(11)
_cell_length_c 13.2243(13)
_cell_measurement_temperature 296(2)
_cell_measurement_theta_max 25.00
_cell_measurement_theta_min 1.71
_cell_volume 1588.7(3)
_computing_cell_refinement 'SMART (Bruker, 2001)'
_computing_data_collection 'SMART (Bruker, 2001)'
_computing_data_reduction 'SAINT+ (Bruker, 1999)'
_computing_molecular_graphics 'PLATON (Spek, 2003)'
_computing_publication_material 'SHELXTL (1998)'
_computing_structure_refinement 'SHELXL-97 (Sheldrick, 2008)'
_computing_structure_solution 'SHELXS-97 (Sheldrick, 2008)'
_diffrn_ambient_temperature 296(2)
_diffrn_measured_fraction_theta_full 0.999
_diffrn_measured_fraction_theta_max 0.999
_diffrn_measurement_device_type 'CCD area detector'
_diffrn_measurement_method 'phi and omega scans'
_diffrn_radiation_monochromator graphite
_diffrn_radiation_source 'fine-focus sealed tube'
_diffrn_radiation_type MoK\a
_diffrn_radiation_wavelength 0.71073
_diffrn_reflns_av_R_equivalents 0.0190
_diffrn_reflns_av_unetI/netI 0.0370
_diffrn_reflns_limit_h_max 13
_diffrn_reflns_limit_h_min -13
_diffrn_reflns_limit_k_max 13
_diffrn_reflns_limit_k_min -13
_diffrn_reflns_limit_l_max 15
_diffrn_reflns_limit_l_min -15
_diffrn_reflns_number 9069
_diffrn_reflns_theta_full 25.00
_diffrn_reflns_theta_max 25.00
_diffrn_reflns_theta_min 1.71
_exptl_absorpt_coefficient_mu 3.077
_exptl_absorpt_correction_T_max 0.5781
_exptl_absorpt_correction_T_min 0.4904
_exptl_absorpt_correction_type multi-scan
_exptl_absorpt_process_details SADABS
_exptl_crystal_colour GREEN
_exptl_crystal_density_diffrn 2.712
_exptl_crystal_density_method 'not measured'
_exptl_crystal_description BLOCK
_exptl_crystal_F_000 1238
_exptl_crystal_size_max 0.27
_exptl_crystal_size_mid 0.22
_exptl_crystal_size_min 0.20
_refine_diff_density_max 2.547
_refine_diff_density_min -1.893
_refine_diff_density_rms 0.184
_refine_ls_extinction_method none
_refine_ls_goodness_of_fit_ref 1.073
_refine_ls_hydrogen_treatment constr
_refine_ls_matrix_type full
_refine_ls_number_parameters 478
_refine_ls_number_reflns 5589
_refine_ls_number_restraints 0
_refine_ls_restrained_S_all 1.073
_refine_ls_R_factor_all 0.0651
_refine_ls_R_factor_gt 0.0503
_refine_ls_shift/su_max 0.000
_refine_ls_shift/su_mean 0.000
_refine_ls_structure_factor_coef Fsqd
_refine_ls_weighting_details 'calc w=1/[\s^2^(Fo^2^)+(0.0833P)^2^+8.1353P] where P=(Fo^2^+2Fc^2^)/3'
_refine_ls_weighting_scheme calc
_refine_ls_wR_factor_gt 0.1420
_refine_ls_wR_factor_ref 0.1501
_reflns_number_gt 4450
_reflns_number_total 5589
_reflns_threshold_expression >2sigma(I)
_cod_data_source_file c5ra09529h2.cif
_cod_data_source_block liu
_cod_depositor_comments
;
The following automatic conversions were performed:

'_symmetry_cell_setting' value 'Triclinic' changed to 'triclinic'
according to
/usr/data/users/saulius/crontab/automatic-downloads/rss-feeds/RSC/lib/dictionaries/cif_core.dic
dictionary named 'cif_core.dic' version 2.4.2 from 2011-04-26.

Automatic conversion script
Id: cif_fix_values 3271 2015-04-21 07:52:19Z andrius 
;
_cod_original_sg_symbol_H-M 'P-1  '
_cod_database_code 7220835

loop_
_symmetry_equiv_pos_as_xyz
'x, y, z'
'-x, -y, -z'

loop_
_atom_site_label
_atom_site_type_symbol
_atom_site_fract_x
_atom_site_fract_y
_atom_site_fract_z
_atom_site_U_iso_or_equiv
_atom_site_adp_type
_atom_site_occupancy
_atom_site_symmetry_multiplicity
_atom_site_calc_flag
_atom_site_refinement_flags
P P 0.0000 0.0000 0.5000 0.0234(6) Uani 1 2 d S
Cu1 Cu -0.5000 0.5000 -0.5000 0.0430(4) Uani 1 2 d S
Mo1 Mo -0.13011(7) -0.01418(7) 0.26431(6) 0.0335(2) Uani 1 1 d .
O1 O -0.4534(7) 0.5006(6) -0.3592(6) 0.0516(18) Uani 1 1 d .
C1 C -0.4972(8) 0.2888(9) -0.2930(8) 0.045(2) Uani 1 1 d .
N1 N 0.1226(14) 0.0948(8) 0.0250(8) 0.081(4) Uani 1 1 d .
O1W O -0.3022(8) 0.4796(9) -0.5569(10) 0.094(3) Uani 1 1 d .
O2W O -0.3939(10) 0.1427(12) 0.0275(9) 0.119(4) Uani 1 1 d .
Mo2 Mo 0.01877(7) -0.27089(6) 0.76388(6) 0.0312(2) Uani 1 1 d .
C2 C -0.5411(8) 0.2292(9) -0.4291(9) 0.045(2) Uani 1 1 d .
H2A H -0.5526 0.2481 -0.5045 0.054 Uiso 1 1 calc R
N2 N -0.5390(8) 0.0781(8) -0.2414(9) 0.058(2) Uani 1 1 d .
Cu2 Cu 0.0000 0.0000 0.0000 0.0969(11) Uani 1 2 d S
O2 O -0.0898(10) 0.1690(7) -0.0668(6) 0.085(3) Uani 1 1 d .
Mo3 Mo -0.27438(6) 0.17541(7) 0.38645(6) 0.0322(2) Uani 1 1 d .
O3 O 0.0545(7) -0.2876(8) 0.4503(9) 0.093(4) Uani 1 1 d .
N3 N -0.4869(6) 0.6806(7) -0.5974(7) 0.0388(18) Uani 1 1 d .
N4 N -0.0809(10) 0.3761(8) -0.1082(9) 0.066(3) Uani 1 1 d .
Mo4 Mo 0.15564(8) -0.16398(8) 0.36224(8) 0.0428(2) Uani 1 1 d .
O4 O -0.0720(9) 0.0744(9) 0.4001(8) 0.022(2) Uani 0.50 1 d P
N5 N -0.4453(10) 0.3838(10) -0.1709(8) 0.069(3) Uani 1 1 d .
Mo5 Mo -0.08745(8) -0.28678(8) 0.52155(8) 0.0457(2) Uani 1 1 d .
O5 O -0.1366(7) -0.2143(10) 0.7520(9) 0.091(4) Uani 1 1 d .
C5 C -0.4646(9) 0.3997(10) -0.2736(9) 0.049(2) Uani 1 1 d .
Mo6 Mo -0.26002(7) -0.11341(9) 0.63715(7) 0.0426(2) Uani 1 1 d .
O6 O -0.2271(7) -0.2229(10) 0.5756(8) 0.086(3) Uani 1 1 d .
C6 C -0.2844(13) 0.4453(13) -0.0898(11) 0.077(4) Uani 1 1 d .
H6A H -0.2629 0.5123 -0.0718 0.092 Uiso 1 1 calc R
H6B H -0.2848 0.3682 -0.0197 0.092 Uiso 1 1 calc R
N6 N 0.2787(12) 0.2598(11) 0.0182(9) 0.084(4) Uani 1 1 d .
O7 O -0.3193(10) 0.0185(7) 0.5036(6) 0.081(3) Uani 1 1 d .
C7 C 0.1703(15) 0.2994(11) -0.0236(10) 0.075(4) Uani 1 1 d .
H7A H 0.1471 0.3871 -0.0563 0.090 Uiso 1 1 calc R
C8 C -0.1964(12) 0.4222(11) -0.1611(9) 0.066(4) Uani 1 1 d .
H8A H -0.2214 0.3602 -0.1839 0.080 Uiso 1 1 calc R
H8B H -0.1922 0.5013 -0.2286 0.080 Uiso 1 1 calc R
O9 O 0.2301(10) -0.0178(7) 0.3153(6) 0.085(3) Uani 1 1 d .
C9 C -0.5124(10) 0.1686(11) -0.2122(10) 0.057(3) Uani 1 1 d .
H9A H -0.5041 0.1498 -0.1365 0.068 Uiso 1 1 calc R
O10 O 0.0303(7) -0.4044(6) 0.8860(6) 0.057(2) Uani 1 1 d .
C10 C -0.0342(14) 0.2567(10) -0.0676(8) 0.065(4) Uani 1 1 d .
O11 O -0.1825(7) -0.0136(8) 0.1476(6) 0.060(2) Uani 1 1 d .
C11 C -0.4063(14) 0.4839(14) -0.1436(12) 0.083(4) Uani 1 1 d .
H11A H -0.4604 0.4989 -0.0926 0.099 Uiso 1 1 calc R
H11B H -0.4074 0.5632 -0.2119 0.099 Uiso 1 1 calc R
O12 O -0.3778(6) -0.1611(7) 0.7081(6) 0.0540(18) Uani 1 1 d .
C12 C 0.0884(15) 0.2208(9) -0.0226(9) 0.070(4) Uani 1 1 d .
O13 O 0.2490(10) -0.2279(7) 0.5036(6) 0.084(3) Uani 1 1 d .
O14 O -0.0621(6) 0.1533(6) 0.1939(6) 0.0467(17) Uani 1 1 d .
C14 C 0.3069(17) 0.1365(14) 0.0644(10) 0.092(5) Uani 1 1 d .
H14A H 0.3818 0.1042 0.0966 0.110 Uiso 1 1 calc R
O15 O -0.2503(6) 0.0747(7) 0.3021(6) 0.0524(18) Uani 1 1 d .
C15 C 0.231(2) 0.0505(13) 0.0681(11) 0.109(8) Uani 1 1 d .
H15A H 0.2560 -0.0368 0.1002 0.131 Uiso 1 1 calc R
O16 O -0.1546(7) -0.1679(8) 0.3710(8) 0.093(4) Uani 1 1 d .
O17 O -0.4051(6) 0.2548(8) 0.3336(10) 0.084(3) Uani 1 1 d .
O18 O -0.1738(6) 0.2826(7) 0.2904(7) 0.0536(19) Uani 1 1 d .
O20 O 0.0323(7) -0.0758(8) 0.2606(10) 0.111(5) Uani 1 1 d .
O21 O 0.2314(6) -0.2435(7) 0.3011(6) 0.0489(17) Uani 1 1 d .
O22 O -0.0126(8) -0.0786(9) 0.4292(8) 0.022(2) Uani 0.50 1 d P
O23 O 0.1238(9) -0.0442(10) 0.4799(8) 0.023(2) Uani 0.50 1 d P
C23 C -0.5537(9) 0.1087(10) -0.3483(10) 0.050(3) Uani 1 1 d .
H23A H -0.5731 0.0473 -0.3700 0.060 Uiso 1 1 calc R
O24 O 0.0543(9) 0.1205(9) 0.4166(9) 0.024(2) Uani 0.50 1 d P
O25 O -0.1346(8) -0.4346(9) 0.5320(8) 0.077(2) Uani 1 1 d .
O27 O -0.0167(7) -0.3490(10) 0.6650(8) 0.082(3) Uani 1 1 d .

loop_
_atom_site_aniso_label
_atom_site_aniso_U_11
_atom_site_aniso_U_22
_atom_site_aniso_U_33
_atom_site_aniso_U_23
_atom_site_aniso_U_13
_atom_site_aniso_U_12
P 0.0246(14) 0.0168(13) 0.0311(15) -0.0120(12) 0.0036(12) -0.0058(10)
Cu1 0.0649(11) 0.0263(8) 0.0340(9) -0.0091(7) -0.0076(8) -0.0070(7)
Mo1 0.0354(4) 0.0366(4) 0.0236(4) -0.0086(3) -0.0004(3) -0.0049(3)
O1 0.079(5) 0.032(4) 0.042(4) -0.014(3) -0.011(4) -0.010(3)
C1 0.047(5) 0.036(5) 0.043(6) -0.009(4) -0.007(4) -0.007(4)
N1 0.191(13) 0.020(4) 0.031(5) -0.011(4) 0.030(7) -0.012(6)
O1W 0.079(6) 0.069(6) 0.140(10) -0.054(6) -0.031(6) 0.008(5)
O2W 0.107(8) 0.112(9) 0.083(8) 0.010(6) -0.029(7) -0.016(7)
Mo2 0.0456(4) 0.0189(3) 0.0232(4) -0.0032(3) -0.0038(3) -0.0062(3)
C2 0.043(5) 0.042(5) 0.045(6) -0.015(5) -0.006(4) -0.005(4)
N2 0.060(6) 0.032(4) 0.067(7) -0.004(4) -0.005(5) -0.017(4)
Cu2 0.233(3) 0.0235(9) 0.0445(11) -0.0188(9) 0.0355(16) -0.0421(14)
O2 0.191(10) 0.033(4) 0.038(4) -0.015(3) -0.001(5) -0.048(5)
Mo3 0.0363(4) 0.0302(4) 0.0316(4) -0.0153(3) -0.0042(3) -0.0011(3)
O3 0.046(4) 0.051(5) 0.107(7) 0.031(5) 0.026(5) 0.006(4)
N3 0.040(4) 0.032(4) 0.043(5) -0.014(3) -0.005(3) -0.011(3)
N4 0.102(8) 0.031(5) 0.068(7) -0.019(5) -0.010(6) -0.025(5)
Mo4 0.0531(5) 0.0334(4) 0.0498(5) -0.0260(4) 0.0181(4) -0.0048(4)
O4 0.030(5) 0.014(5) 0.022(5) -0.006(4) 0.005(4) -0.006(4)
N5 0.099(8) 0.062(6) 0.046(6) -0.019(5) -0.015(5) -0.023(6)
Mo5 0.0521(5) 0.0296(4) 0.0585(6) -0.0200(4) 0.0027(4) -0.0141(4)
O5 0.060(5) 0.137(9) 0.124(8) -0.112(8) -0.045(5) 0.039(5)
C5 0.057(6) 0.043(6) 0.044(6) -0.015(5) -0.009(5) -0.008(5)
Mo6 0.0378(4) 0.0593(6) 0.0445(5) -0.0316(4) 0.0151(4) -0.0242(4)
O6 0.065(5) 0.135(8) 0.103(7) -0.104(7) -0.043(5) 0.039(5)
C6 0.122(12) 0.067(8) 0.049(7) -0.027(6) -0.011(8) -0.027(8)
N6 0.127(10) 0.060(7) 0.060(7) -0.028(6) -0.015(7) 0.016(7)
O7 0.181(10) 0.042(4) 0.030(4) -0.017(3) 0.011(5) -0.053(5)
C7 0.139(13) 0.030(6) 0.053(7) -0.015(5) 0.000(8) -0.013(7)
C8 0.112(11) 0.052(7) 0.040(6) -0.016(5) 0.000(7) -0.042(7)
O9 0.189(10) 0.048(5) 0.026(4) -0.014(3) 0.005(5) -0.059(6)
C9 0.061(7) 0.053(7) 0.044(6) -0.010(5) -0.004(5) -0.007(5)
O10 0.098(6) 0.025(3) 0.037(4) -0.004(3) 0.017(4) -0.008(3)
C10 0.136(12) 0.030(5) 0.026(5) -0.005(4) 0.004(6) -0.029(6)
O11 0.080(5) 0.087(6) 0.045(4) -0.049(4) 0.020(4) -0.048(4)
C11 0.118(12) 0.078(9) 0.061(8) -0.038(7) -0.020(8) -0.008(8)
O12 0.045(4) 0.070(5) 0.046(4) -0.019(4) 0.013(3) -0.027(3)
C12 0.150(13) 0.021(5) 0.038(6) -0.013(4) 0.007(7) -0.009(6)
O13 0.188(10) 0.040(4) 0.035(4) -0.015(3) 0.004(5) -0.054(5)
O14 0.059(4) 0.042(4) 0.057(4) -0.034(3) 0.026(3) -0.026(3)
C14 0.168(16) 0.052(8) 0.039(7) -0.014(6) -0.010(8) 0.034(10)
O15 0.063(4) 0.049(4) 0.066(5) -0.040(4) 0.025(4) -0.030(3)
C15 0.22(2) 0.038(8) 0.035(7) -0.001(6) 0.020(10) 0.046(11)
O16 0.042(4) 0.063(5) 0.095(7) 0.036(5) 0.025(4) 0.008(4)
O17 0.039(4) 0.049(5) 0.169(10) -0.055(6) -0.015(5) 0.006(3)
O18 0.066(4) 0.048(4) 0.074(5) -0.047(4) 0.029(4) -0.029(3)
O20 0.042(4) 0.058(5) 0.138(9) 0.041(6) 0.030(5) 0.004(4)
O21 0.054(4) 0.054(4) 0.050(4) -0.037(4) -0.006(3) 0.012(3)
O22 0.025(5) 0.024(5) 0.022(5) -0.014(4) 0.004(4) -0.007(4)
O23 0.030(6) 0.026(5) 0.019(5) -0.013(4) -0.004(4) -0.006(4)
C23 0.041(5) 0.040(6) 0.067(8) -0.019(5) -0.007(5) -0.013(4)
O24 0.028(5) 0.017(5) 0.027(6) -0.008(4) -0.008(4) -0.003(4)
O25 0.078(6) 0.073(6) 0.081(6) -0.035(5) -0.014(5) -0.007(5)
O27 0.055(5) 0.132(8) 0.108(7) -0.106(7) -0.034(5) 0.029(5)

loop_
_atom_type_symbol
_atom_type_description
_atom_type_scat_dispersion_real
_atom_type_scat_dispersion_imag
_atom_type_scat_source
C C 0.0033 0.0016 'International Tables Vol C Tables 4.2.6.8 and 6.1.1.4'
H H 0.0000 0.0000 'International Tables Vol C Tables 4.2.6.8 and 6.1.1.4'
N N 0.0061 0.0033 'International Tables Vol C Tables 4.2.6.8 and 6.1.1.4'
O O 0.0106 0.0060 'International Tables Vol C Tables 4.2.6.8 and 6.1.1.4'
P P 0.1023 0.0942 'International Tables Vol C Tables 4.2.6.8 and 6.1.1.4'
Cu Cu 0.3201 1.2651 'International Tables Vol C Tables 4.2.6.8 and 6.1.1.4'
Mo Mo -1.6832 0.6857 'International Tables Vol C Tables 4.2.6.8 and 6.1.1.4'

loop_
_geom_angle_atom_site_label_1
_geom_angle_atom_site_label_2
_geom_angle_atom_site_label_3
_geom_angle
_geom_angle_site_symmetry_1
_geom_angle_site_symmetry_3
O4 P O4 179.999(2) 2_556 .
O4 P O23 115.0(5) 2_556 2_556
O4 P O23 65.0(5) . 2_556
O4 P O23 65.0(5) 2_556 .
O4 P O23 115.0(5) . .
O23 P O23 180.000(2) 2_556 .
O4 P O24 67.1(5) 2_556 2_556
O4 P O24 112.9(5) . 2_556
O23 P O24 72.8(5) 2_556 2_556
O23 P O24 107.2(5) . 2_556
O4 P O24 112.9(5) 2_556 .
O4 P O24 67.1(5) . .
O23 P O24 107.2(5) 2_556 .
O23 P O24 72.8(5) . .
O24 P O24 179.999(2) 2_556 .
O4 P O22 69.1(5) 2_556 2_556
O4 P O22 110.9(5) . 2_556
O23 P O22 73.6(5) 2_556 2_556
O23 P O22 106.4(5) . 2_556
O24 P O22 103.6(5) 2_556 2_556
O24 P O22 76.4(5) . 2_556
O4 P O22 110.9(5) 2_556 .
O4 P O22 69.1(5) . .
O23 P O22 106.4(5) 2_556 .
O23 P O22 73.6(5) . .
O24 P O22 76.4(5) 2_556 .
O24 P O22 103.6(5) . .
O22 P O22 179.999(1) 2_556 .
O1 Cu1 O1 180.0(4) 2_464 .
O1 Cu1 N3 97.0(3) 2_464 2_464
O1 Cu1 N3 83.0(3) . 2_464
O1 Cu1 N3 83.0(3) 2_464 .
O1 Cu1 N3 97.0(3) . .
N3 Cu1 N3 180.000(1) 2_464 .
O1 Cu1 O1W 85.8(3) 2_464 .
O1 Cu1 O1W 94.2(3) . .
N3 Cu1 O1W 98.9(3) 2_464 .
N3 Cu1 O1W 81.1(3) . .
O1 Cu1 O1W 94.2(3) 2_464 2_464
O1 Cu1 O1W 85.8(3) . 2_464
N3 Cu1 O1W 81.1(3) 2_464 2_464
N3 Cu1 O1W 98.9(3) . 2_464
O1W Cu1 O1W 180.0 . 2_464
O11 Mo1 O16 103.4(5) . .
O11 Mo1 O15 102.9(4) . .
O16 Mo1 O15 95.5(4) . .
O11 Mo1 O20 100.0(5) . .
O16 Mo1 O20 90.3(3) . .
O15 Mo1 O20 154.4(5) . .
O11 Mo1 O14 98.4(3) . .
O16 Mo1 O14 157.4(4) . .
O15 Mo1 O14 85.1(3) . .
O20 Mo1 O14 80.2(3) . .
O11 Mo1 O22 159.2(4) . .
O16 Mo1 O22 67.0(4) . .
O15 Mo1 O22 96.6(3) . .
O20 Mo1 O22 62.9(5) . .
O14 Mo1 O22 90.5(3) . .
C5 O1 Cu1 114.5(6) . .
N3 C1 C9 120.5(9) 2_464 .
N3 C1 C5 112.6(8) 2_464 .
C9 C1 C5 126.9(10) . .
C15 N1 C12 120.1(14) . .
C15 N1 Cu2 128.7(10) . .
C12 N1 Cu2 110.7(11) . .
O10 Mo2 O14 102.2(3) . 2_556
O10 Mo2 O5 102.7(5) . .
O14 Mo2 O5 94.3(3) 2_556 .
O10 Mo2 O18 100.4(4) . 2_556
O14 Mo2 O18 88.3(3) 2_556 2_556
O5 Mo2 O18 155.6(4) . 2_556
O10 Mo2 O27 97.7(4) . .
O14 Mo2 O27 159.2(4) 2_556 .
O5 Mo2 O27 86.9(3) . .
O18 Mo2 O27 82.4(3) 2_556 .
O10 Mo2 O24 159.0(4) . 2_556
O14 Mo2 O24 95.2(3) 2_556 2_556
O5 Mo2 O24 64.0(4) . 2_556
O18 Mo2 O24 91.6(4) 2_556 2_556
O27 Mo2 O24 66.6(4) . 2_556
O10 Mo2 O4 160.6(4) . 2_556
O14 Mo2 O4 67.7(3) 2_556 2_556
O5 Mo2 O4 94.7(5) . 2_556
O18 Mo2 O4 63.9(3) 2_556 2_556
O27 Mo2 O4 91.5(4) . 2_556
O24 Mo2 O4 39.6(3) 2_556 2_556
N3 C2 C23 121.6(10) 2_464 .
C23 N2 C9 118.2(9) . .
O2 Cu2 O2 179.999(1) . 2
O2 Cu2 N1 83.2(4) . .
O2 Cu2 N1 96.8(4) 2 .
O2 Cu2 N1 96.8(4) . 2
O2 Cu2 N1 83.2(4) 2 2
N1 Cu2 N1 179.999(1) . 2
C10 O2 Cu2 113.6(10) . .
O17 Mo3 O18 102.4(4) . .
O17 Mo3 O13 101.0(5) . 2_556
O18 Mo3 O13 92.4(3) . 2_556
O17 Mo3 O7 100.7(5) . .
O18 Mo3 O7 156.4(4) . .
O13 Mo3 O7 88.0(3) 2_556 .
O17 Mo3 O15 100.4(4) . .
O18 Mo3 O15 87.3(3) . .
O13 Mo3 O15 158.2(4) 2_556 .
O7 Mo3 O15 83.7(3) . .
O17 Mo3 O23 160.0(5) . 2_556
O18 Mo3 O23 94.0(4) . 2_556
O13 Mo3 O23 66.6(4) 2_556 2_556
O7 Mo3 O23 64.6(4) . 2_556
O15 Mo3 O23 91.7(3) . 2_556
O17 Mo3 O4 161.4(5) . .
O18 Mo3 O4 65.7(3) . .
O13 Mo3 O4 94.1(4) 2_556 .
O7 Mo3 O4 90.7(4) . .
O15 Mo3 O4 66.0(3) . .
O23 Mo3 O4 38.4(3) 2_556 .
Mo5 O3 Mo4 136.6(5) . .
C2 N3 C1 117.6(8) 2_464 2_464
C2 N3 Cu1 129.5(7) 2_464 .
C1 N3 Cu1 112.7(6) 2_464 .
C10 N4 C8 124.4(10) . .
O21 Mo4 O20 102.9(5) . .
O21 Mo4 O9 102.0(4) . .
O20 Mo4 O9 91.3(4) . .
O21 Mo4 O3 100.2(4) . .
O20 Mo4 O3 89.0(4) . .
O9 Mo4 O3 157.1(5) . .
O21 Mo4 O13 99.7(4) . .
O20 Mo4 O13 157.2(5) . .
O9 Mo4 O13 86.4(3) . .
O3 Mo4 O13 84.6(4) . .
O21 Mo4 O22 158.6(3) . .
O20 Mo4 O22 62.7(4) . .
O9 Mo4 O22 94.5(4) . .
O3 Mo4 O22 65.4(4) . .
O13 Mo4 O22 94.8(4) . .
O21 Mo4 O23 156.7(3) . .
O20 Mo4 O23 96.6(5) . .
O9 Mo4 O23 64.6(4) . .
O3 Mo4 O23 92.5(4) . .
O13 Mo4 O23 62.0(4) . .
O22 Mo4 O23 44.4(3) . .
P O4 O23 60.2(5) . 2_556
P O4 O24 59.9(5) . .
O23 O4 O24 99.4(7) 2_556 .
P O4 O22 59.8(5) . .
O23 O4 O22 97.7(7) 2_556 .
O24 O4 O22 94.1(7) . .
P O4 Mo3 127.7(6) . .
O23 O4 Mo3 67.6(5) 2_556 .
O24 O4 Mo3 131.0(6) . .
O22 O4 Mo3 133.3(6) . .
P O4 Mo2 125.1(6) . 2_556
O23 O4 Mo2 135.3(6) 2_556 2_556
O24 O4 Mo2 65.3(5) . 2_556
O22 O4 Mo2 124.0(6) . 2_556
Mo3 O4 Mo2 90.6(3) . 2_556
C5 N5 C11 123.5(10) . .
O25 Mo5 O27 98.9(4) . .
O25 Mo5 O3 99.9(5) . .
O27 Mo5 O3 94.2(4) . .
O25 Mo5 O6 99.2(4) . .
O27 Mo5 O6 89.1(3) . .
O3 Mo5 O6 159.9(4) . .
O25 Mo5 O16 99.6(4) . .
O27 Mo5 O16 161.2(4) . .
O3 Mo5 O16 86.1(4) . .
O6 Mo5 O16 84.5(4) . .
O25 Mo5 O22 156.4(4) . .
O27 Mo5 O22 100.3(4) . .
O3 Mo5 O22 65.1(4) . .
O6 Mo5 O22 94.8(4) . .
O16 Mo5 O22 62.8(4) . .
O25 Mo5 O24 157.1(4) . 2_556
O27 Mo5 O24 65.0(4) . 2_556
O3 Mo5 O24 97.6(4) . 2_556
O6 Mo5 O24 66.0(4) . 2_556
O16 Mo5 O24 96.4(4) . 2_556
O22 Mo5 O24 46.4(3) . 2_556
Mo2 O5 Mo6 140.2(6) . .
O1 C5 N5 124.0(10) . .
O1 C5 C1 116.5(9) . .
N5 C5 C1 119.5(10) . .
O12 Mo6 O6 103.7(4) . .
O12 Mo6 O7 103.3(4) . .
O6 Mo6 O7 93.5(4) . .
O12 Mo6 O5 101.0(4) . .
O6 Mo6 O5 88.0(3) . .
O7 Mo6 O5 154.6(5) . .
O12 Mo6 O9 99.2(4) . 2_556
O6 Mo6 O9 156.4(5) . 2_556
O7 Mo6 O9 86.9(3) . 2_556
O5 Mo6 O9 81.9(4) . 2_556
O12 Mo6 O24 158.8(4) . 2_556
O6 Mo6 O24 68.3(4) . 2_556
O7 Mo6 O24 96.9(4) . 2_556
O5 Mo6 O24 60.1(4) . 2_556
O9 Mo6 O24 88.2(4) 2_556 2_556
O12 Mo6 O23 156.6(4) . 2_556
O6 Mo6 O23 95.9(4) . 2_556
O7 Mo6 O23 62.4(4) . 2_556
O5 Mo6 O23 92.2(4) . 2_556
O9 Mo6 O23 63.4(3) 2_556 2_556
O24 Mo6 O23 42.9(3) 2_556 2_556
Mo6 O6 Mo5 136.1(5) . .
C8 C6 C11 113.3(11) . .
C14 N6 C7 115.3(15) . .
Mo6 O7 Mo3 139.5(6) . .
N6 C7 C12 125.1(12) . .
N4 C8 C6 114.2(10) . .
Mo4 O9 Mo6 140.5(5) . 2_556
N2 C9 C1 120.7(11) . .
O2 C10 N4 122.2(13) . .
O2 C10 C12 117.6(11) . .
N4 C10 C12 120.2(10) . .
N5 C11 C6 111.5(11) . .
N1 C12 C7 116.8(14) . .
N1 C12 C10 114.4(12) . .
C7 C12 C10 128.8(10) . .
Mo3 O13 Mo4 137.5(5) 2_556 .
Mo2 O14 Mo1 138.1(4) 2_556 .
N6 C14 C15 123.6(17) . .
Mo1 O15 Mo3 139.2(4) . .
N1 C15 C14 119.0(12) . .
Mo1 O16 Mo5 136.9(6) . .
Mo3 O18 Mo2 138.6(4) . 2_556
Mo4 O20 Mo1 137.6(7) . .
P O22 O4 51.1(4) . .
P O22 Mo1 127.0(5) . .
O4 O22 Mo1 76.0(5) . .
P O22 Mo4 121.9(5) . .
O4 O22 Mo4 133.2(6) . .
Mo1 O22 Mo4 95.1(3) . .
P O22 Mo5 118.6(5) . .
O4 O22 Mo5 132.9(6) . .
Mo1 O22 Mo5 93.1(3) . .
Mo4 O22 Mo5 92.8(3) . .
P O23 O4 54.8(5) . 2_556
P O23 Mo3 128.9(6) . 2_556
O4 O23 Mo3 74.1(5) 2_556 2_556
P O23 Mo4 119.9(5) . .
O4 O23 Mo4 135.1(6) 2_556 .
Mo3 O23 Mo4 93.5(4) 2_556 .
P O23 Mo6 121.3(5) . 2_556
O4 O23 Mo6 131.6(6) 2_556 2_556
Mo3 O23 Mo6 92.9(3) 2_556 2_556
Mo4 O23 Mo6 91.1(3) . 2_556
N2 C23 C2 121.3(10) . .
P O24 O4 53.0(5) . .
P O24 Mo2 128.0(5) . 2_556
O4 O24 Mo2 75.0(5) . 2_556
P O24 Mo6 122.7(5) . 2_556
O4 O24 Mo6 141.4(7) . 2_556
Mo2 O24 Mo6 95.0(4) 2_556 2_556
P O24 Mo5 118.5(6) . 2_556
O4 O24 Mo5 127.7(6) . 2_556
Mo2 O24 Mo5 93.7(3) 2_556 2_556
Mo6 O24 Mo5 89.5(3) 2_556 2_556
Mo5 O27 Mo2 134.3(5) . .

loop_
_geom_bond_atom_site_label_1
_geom_bond_atom_site_label_2
_geom_bond_distance
_geom_bond_site_symmetry_2
P O4 1.433(10) 2_556
P O4 1.433(10) .
P O23 1.520(10) 2_556
P O23 1.520(10) .
P O24 1.552(10) 2_556
P O24 1.552(10) .
P O22 1.592(9) 2_556
P O22 1.592(9) .
Cu1 O1 1.947(7) 2_464
Cu1 O1 1.948(7) .
Cu1 N3 1.957(7) 2_464
Cu1 N3 1.957(7) .
Cu1 O1W 2.405(11) .
Cu1 O1W 2.405(11) 2_464
Mo1 O11 1.661(6) .
Mo1 O16 1.784(7) .
Mo1 O15 1.834(7) .
Mo1 O20 1.934(8) .
Mo1 O14 2.009(6) .
Mo1 O22 2.359(10) .
O1 C5 1.245(12) .
C1 N3 1.342(12) 2_464
C1 C9 1.372(14) .
C1 C5 1.513(14) .
N1 C15 1.33(2) .
N1 C12 1.339(14) .
N1 Cu2 2.002(13) .
Mo2 O10 1.678(6) .
Mo2 O14 1.813(6) 2_556
Mo2 O5 1.820(8) .
Mo2 O18 1.926(7) 2_556
Mo2 O27 1.965(7) .
Mo2 O24 2.355(10) 2_556
Mo2 O4 2.504(10) 2_556
C2 N3 1.320(12) 2_464
C2 C23 1.368(14) .
N2 C23 1.306(14) .
N2 C9 1.341(14) .
Cu2 O2 1.950(9) .
Cu2 O2 1.950(9) 2
Cu2 N1 2.002(13) 2
O2 C10 1.264(13) .
Mo3 O17 1.662(7) .
Mo3 O18 1.846(7) .
Mo3 O13 1.847(7) 2_556
Mo3 O7 1.932(7) .
Mo3 O15 1.944(6) .
Mo3 O23 2.367(10) 2_556
Mo3 O4 2.462(10) .
O3 Mo5 1.874(8) .
O3 Mo4 1.913(8) .
N3 C2 1.320(12) 2_464
N3 C1 1.342(12) 2_464
N4 C10 1.309(15) .
N4 C8 1.443(16) .
Mo4 O21 1.655(6) .
Mo4 O20 1.844(9) .
Mo4 O9 1.850(7) .
Mo4 O13 1.965(9) .
Mo4 O22 2.413(10) .
Mo4 O23 2.511(10) .
O4 O23 1.589(14) 2_556
O4 O24 1.653(14) .
O4 O22 1.720(14) .
O4 Mo2 2.504(10) 2_556
N5 C5 1.305(13) .
N5 C11 1.482(15) .
Mo5 O25 1.816(9) .
Mo5 O27 1.868(8) .
Mo5 O6 1.954(8) .
Mo5 O16 1.968(9) .
Mo5 O22 2.448(10) .
Mo5 O24 2.484(10) 2_556
O5 Mo6 1.958(8) .
Mo6 O12 1.642(7) .
Mo6 O6 1.802(7) .
Mo6 O7 1.838(8) .
Mo6 O9 1.959(7) 2_556
Mo6 O24 2.464(11) 2_556
Mo6 O23 2.514(10) 2_556
C6 C8 1.457(18) .
C6 C11 1.510(19) .
N6 C14 1.301(17) .
N6 C7 1.320(18) .
C7 C12 1.383(19) .
O9 Mo6 1.959(7) 2_556
C10 C12 1.48(2) .
O13 Mo3 1.847(7) 2_556
O14 Mo2 1.813(6) 2_556
C14 C15 1.38(3) .
O18 Mo2 1.926(7) 2_556
O23 O4 1.589(14) 2_556
O23 Mo3 2.367(10) 2_556
O23 Mo6 2.514(10) 2_556
O24 Mo2 2.355(10) 2_556
O24 Mo6 2.464(11) 2_556
O24 Mo5 2.484(10) 2_556
